data_7054059
loop_
_publ_author_name
'Abherv\'e, Alexandre'
'Clemente-Juan, Juan Modesto'
'Clemente-Le\'on, Miguel'
'Coronado, Eugenio'
'Boonmak, Jaursup'
'Youngme, Sujittra'

_publ_section_title
;
 Tuning the nuclearity of iron(iii) polynuclear clusters by using
 tetradentate Schiff-base ligands
;
_journal_issue 5
_journal_name_full 'New Journal of Chemistry'
_journal_page_first 2105
_journal_paper_doi 10.1039/c3nj01516e
_journal_volume 38
_journal_year 2014
_chemical_formula_sum 'C69 H86 Fe6 N48 O25 S6'
_chemical_formula_weight 2513.20
_chemical_name_systematic
;
 ?
;
_space_group_crystal_system orthorhombic
_space_group_IT_number 60
_space_group_name_H-M_alt 'P b n a'
_symmetry_space_group_name_Hall '-P 2ac 2b'
_symmetry_space_group_name_H-M 'P b n a'
_atom_sites_solution_hydrogens geom
_audit_creation_method SHELXL-2013
_cell_angle_alpha 90
_cell_angle_beta 90
_cell_angle_gamma 90
_cell_formula_units_Z 4
_cell_length_a 15.5153(4)
_cell_length_b 25.8550(9)
_cell_length_c 26.6761(11)
_cell_measurement_reflns_used 3885
_cell_measurement_temperature 120(2)
_cell_measurement_theta_max 22.5780
_cell_measurement_theta_min 3.4050
_cell_volume 10701.1(6)
_computing_structure_refinement 'SHELXL-2013 (Sheldrick, 2013)'
_diffrn_ambient_temperature 120(2)
_diffrn_detector_area_resol_mean 16.0267
_diffrn_measured_fraction_theta_full 0.998
_diffrn_measured_fraction_theta_max 0.997
_diffrn_measurement_device_type 'SuperNova, Single source at offset, Sapphire3'
_diffrn_radiation_monochromator mirror
_diffrn_radiation_source 'SuperNova (Mo) X-ray Source'
_diffrn_radiation_type 'Mo K\a'
_diffrn_radiation_wavelength 0.7107
_diffrn_reflns_av_R_equivalents 0.0934
_diffrn_reflns_av_unetI/netI 0.1185
_diffrn_reflns_Laue_measured_fraction_full 0.998
_diffrn_reflns_Laue_measured_fraction_max 0.997
_diffrn_reflns_limit_h_max 20
_diffrn_reflns_limit_h_min -19
_diffrn_reflns_limit_k_max 32
_diffrn_reflns_limit_k_min -33
_diffrn_reflns_limit_l_max 21
_diffrn_reflns_limit_l_min -34
_diffrn_reflns_number 42210
_diffrn_reflns_point_group_measured_fraction_full 0.998
_diffrn_reflns_point_group_measured_fraction_max 0.997
_diffrn_reflns_theta_full 25.242
_diffrn_reflns_theta_max 27.498
_diffrn_reflns_theta_min 3.062
_exptl_absorpt_coefficient_mu 0.999
_exptl_absorpt_correction_T_max 0.952
_exptl_absorpt_correction_T_min 0.803
_exptl_absorpt_correction_type multi-scan
_exptl_absorpt_process_details
;
CrysAlisPro, Agilent Technologies,
Version 1.171.36.28 (release 01-02-2013 CrysAlis171 .NET)
(compiled Feb  1 2013,16:14:44)
Empirical absorption correction using spherical harmonics,
 implemented in SCALE3 ABSPACK scaling algorithm.
;
_exptl_crystal_colour red
_exptl_crystal_density_diffrn 1.552
_exptl_crystal_description prism
_exptl_crystal_F_000 5096
_exptl_crystal_size_max 0.230
_exptl_crystal_size_mid 0.100
_exptl_crystal_size_min 0.050
_refine_diff_density_max 0.994
_refine_diff_density_min -0.724
_refine_diff_density_rms 0.112
_refine_ls_extinction_method none
_refine_ls_goodness_of_fit_ref 1.027
_refine_ls_hydrogen_treatment constr
_refine_ls_matrix_type full
_refine_ls_number_parameters 683
_refine_ls_number_reflns 12255
_refine_ls_number_restraints 31
_refine_ls_restrained_S_all 1.027
_refine_ls_R_factor_all 0.1775
_refine_ls_R_factor_gt 0.0826
_refine_ls_shift/su_max 0.001
_refine_ls_shift/su_mean 0.000
_refine_ls_structure_factor_coef Fsqd
_refine_ls_weighting_details 'w=1/[\s^2^(Fo^2^)+(0.0935P)^2^+28.0432P] where P=(Fo^2^+2Fc^2^)/3'
_refine_ls_weighting_scheme calc
_refine_ls_wR_factor_gt 0.1889
_refine_ls_wR_factor_ref 0.2527
_reflns_Friedel_coverage 0.000
_reflns_number_gt 5927
_reflns_number_total 12255
_reflns_threshold_expression 'I > 2\s(I)'
_cod_data_source_file c3nj01516e2.cif
_cod_data_source_block shelx
_cod_depositor_comments
;
The following automatic conversions were performed:

'_space_group_crystal_system' value 'Orthorhombic' changed to
'orthorhombic' according to
/usr/data/users/saulius/crontab/automatic-downloads/rss-feeds/RSC/lib/dictionaries/cif_core.dic
dictionary named 'cif_core.dic' version 2.4.2 from 2011-04-26.

Automatic conversion script
Id: cif_fix_values 2281 2013-09-26 08:29:07Z andrius 
;
_cod_database_code 7054059
_shelx_space_group_comment
;
The symmetry employed for this shelxl refinement is uniquely defined
by the following loop, which should always be used as a source of
symmetry information in preference to the above space-group names.
They are only intended as comments.
;
_shelx_estimated_absorpt_t_min 0.803
_shelx_estimated_absorpt_t_max 0.952
_shelxl_version_number 2013-4

loop_
_space_group_symop_operation_xyz
'x, y, z'
'-x+1/2, -y, z+1/2'
'x, -y+1/2, -z'
'-x+1/2, y+1/2, -z+1/2'
'-x, -y, -z'
'x-1/2, y, -z-1/2'
'-x, y-1/2, z'
'x-1/2, -y-1/2, z-1/2'

loop_
_atom_site_label
_atom_site_type_symbol
_atom_site_fract_x
_atom_site_fract_y
_atom_site_fract_z
_atom_site_U_iso_or_equiv
_atom_site_adp_type
_atom_site_occupancy
_atom_site_site_symmetry_order
_atom_site_calc_flag
_atom_site_refinement_flags_posn
_atom_site_refinement_flags_adp
_atom_site_refinement_flags_occupancy
C1 C 0.7051(5) 0.4000(3) 0.5849(3) 0.0447(17) Uani 1 1 d . . .
H1 H 0.6922 0.3938 0.5505 0.054 Uiso 1 1 calc R U .
C2 C 0.7051(6) 0.4358(3) 0.6593(3) 0.058(2) Uani 1 1 d . . .
H2 H 0.6930 0.4580 0.6868 0.070 Uiso 1 1 calc R U .
C3 C 0.7600(5) 0.3946(3) 0.6594(3) 0.0430(17) Uani 1 1 d . . .
C4 C 0.8081(5) 0.3692(3) 0.6978(3) 0.0485(19) Uani 1 1 d . . .
H4 H 0.8127 0.3838 0.7303 0.058 Uiso 1 1 calc R U .
C5 C 0.8871(5) 0.2983(3) 0.7285(3) 0.0451(18) Uani 1 1 d . . .
H5A H 0.9099 0.3234 0.7532 0.054 Uiso 1 1 calc R U .
H5B H 0.9362 0.2782 0.7150 0.054 Uiso 1 1 calc R U .
C6 C 0.8247(5) 0.2617(3) 0.7545(3) 0.0506(19) Uani 1 1 d . . .
H6A H 0.8536 0.2451 0.7834 0.061 Uiso 1 1 calc R U .
H6B H 0.7747 0.2815 0.7674 0.061 Uiso 1 1 calc R U .
C7 C 0.8395(4) 0.1820(3) 0.7151(3) 0.0447(18) Uani 1 1 d . . .
H7 H 0.8878 0.1766 0.7364 0.054 Uiso 1 1 calc R U .
C8 C 0.8176(5) 0.1440(3) 0.6779(3) 0.0442(17) Uani 1 1 d . . .
C9 C 0.8530(5) 0.0986(3) 0.6620(3) 0.056(2) Uani 1 1 d . . .
H9 H 0.9024 0.0822 0.6758 0.067 Uiso 1 1 calc R U .
C10 C 0.7417(5) 0.1163(3) 0.6157(3) 0.0468(18) Uani 1 1 d . . .
H10 H 0.6988 0.1134 0.5904 0.056 Uiso 1 1 calc R U .
C11 C 0.6190(5) 0.1467(3) 0.7583(3) 0.053(2) Uani 1 1 d . . .
H11 H 0.6589 0.1547 0.7841 0.063 Uiso 1 1 calc R U .
C12 C 0.5139(5) 0.1077(3) 0.7173(3) 0.0510(19) Uani 1 1 d . . .
H12 H 0.4685 0.0849 0.7082 0.061 Uiso 1 1 calc R U .
C13 C 0.5457(4) 0.1489(3) 0.6901(3) 0.0456(18) Uani 1 1 d . . .
C14 C 0.5254(4) 0.1679(3) 0.6415(3) 0.0408(17) Uani 1 1 d . . .
H14 H 0.4788 0.1539 0.6228 0.049 Uiso 1 1 calc R U .
C15 C 0.5545(4) 0.2232(2) 0.5727(2) 0.0340(15) Uani 1 1 d . . .
H15A H 0.5007 0.2072 0.5602 0.041 Uiso 1 1 calc R U .
H15B H 0.6021 0.2123 0.5504 0.041 Uiso 1 1 calc R U .
C16 C 0.5459(4) 0.2813(2) 0.5709(3) 0.0389(16) Uani 1 1 d . . .
H16A H 0.5926 0.2970 0.5911 0.047 Uiso 1 1 calc R U .
H16B H 0.5529 0.2930 0.5358 0.047 Uiso 1 1 calc R U .
C17 C 0.4610(7) 0.3337(3) 0.6240(3) 0.067(3) Uani 1 1 d . . .
H17 H 0.5127 0.3453 0.6394 0.080 Uiso 1 1 calc R U .
C18 C 0.3784(10) 0.3545(4) 0.6385(4) 0.100(4) Uani 1 1 d . U .
C19 C 0.3602(11) 0.3988(5) 0.6678(4) 0.132(6) Uani 1 1 d . U .
H19 H 0.3991 0.4203 0.6857 0.158 Uiso 1 1 calc R U .
C20 C 0.2433(10) 0.3645(7) 0.6333(5) 0.143(7) Uani 1 1 d . U .
H20 H 0.1845 0.3603 0.6243 0.172 Uiso 1 1 calc R U .
C21 C 0.4116(6) 0.3979(3) 0.5191(3) 0.054(2) Uani 1 1 d . . .
H21 H 0.4681 0.3964 0.5327 0.065 Uiso 1 1 calc R U .
C22 C 0.2967(6) 0.4280(3) 0.4812(3) 0.069(3) Uani 1 1 d . . .
H22 H 0.2574 0.4496 0.4636 0.082 Uiso 1 1 calc R U .
C23 C 0.2832(5) 0.3787(3) 0.4971(3) 0.054(2) Uani 1 1 d . . .
C24 C 0.2080(5) 0.3451(4) 0.4974(3) 0.066(3) Uani 1 1 d . . .
H24 H 0.1567 0.3546 0.4804 0.079 Uiso 1 1 calc R U .
C25 C 0.1367(5) 0.2682(4) 0.5223(5) 0.107(5) Uani 1 1 d . . .
H25A H 0.0839 0.2896 0.5216 0.128 Uiso 1 1 calc R U .
H25B H 0.1363 0.2477 0.5537 0.128 Uiso 1 1 calc R U .
C26 C 0.7584(4) 0.2790(2) 0.4972(2) 0.0346(15) Uani 1 1 d . . .
H26A H 0.7672 0.2879 0.4615 0.041 Uiso 1 1 calc R U .
H26B H 0.7014 0.2926 0.5075 0.041 Uiso 1 1 calc R U .
C27 C 0.8772(4) 0.3354(2) 0.5057(2) 0.0338(14) Uani 1 1 d . . .
H27 H 0.8755 0.3399 0.4704 0.041 Uiso 1 1 calc R U .
C28 C 0.9387(4) 0.3639(3) 0.5363(2) 0.0362(15) Uani 1 1 d . . .
C29 C 0.9952(4) 0.4020(3) 0.5251(3) 0.0405(16) Uani 1 1 d . . .
H29 H 1.0073 0.4158 0.4929 0.049 Uiso 1 1 calc R U .
C30 C 0.9940(4) 0.3883(3) 0.6063(3) 0.0420(17) Uani 1 1 d . . .
H30 H 1.0074 0.3916 0.6409 0.050 Uiso 1 1 calc R U .
C101 C 0.9727(4) 0.2122(3) 0.6110(2) 0.0400(16) Uani 1 1 d . . .
C102 C 0.6105(5) 0.3211(3) 0.7276(3) 0.0486(19) Uani 1 1 d . . .
C103 C 0.3004(5) 0.1845(3) 0.6179(3) 0.053(2) Uani 1 1 d . . .
N1 N 0.7582(4) 0.3717(2) 0.6120(2) 0.0384(13) Uani 1 1 d . . .
N2 N 0.6711(4) 0.4390(2) 0.6125(2) 0.0571(18) Uani 1 1 d . . .
H2A H 0.6337 0.4623 0.6021 0.068 Uiso 1 1 calc R U .
N3 N 0.8449(4) 0.3264(2) 0.6873(2) 0.0393(13) Uani 1 1 d . . .
N4 N 0.7949(4) 0.2222(2) 0.7195(2) 0.0420(14) Uani 1 1 d . . .
N5 N 0.8055(4) 0.0813(2) 0.6234(2) 0.0518(16) Uani 1 1 d . . .
H5 H 0.8142 0.0527 0.6063 0.062 Uiso 1 1 calc R U .
N6 N 0.7469(4) 0.1544(2) 0.6478(2) 0.0412(14) Uani 1 1 d . . .
N7 N 0.6116(4) 0.1724(2) 0.7162(2) 0.0427(14) Uani 1 1 d . . .
N8 N 0.5613(4) 0.1069(3) 0.7598(3) 0.0601(19) Uani 1 1 d . . .
H8 H 0.5558 0.0845 0.7844 0.072 Uiso 1 1 calc R U .
N9 N 0.5716(3) 0.20451(19) 0.62352(19) 0.0299(11) Uani 1 1 d . . .
N10 N 0.4625(4) 0.2993(2) 0.5899(2) 0.0455(15) Uani 1 1 d . . .
N11 N 0.2716(11) 0.4027(6) 0.6638(5) 0.174(7) Uani 1 1 d . U .
H11A H 0.2391 0.4261 0.6785 0.209 Uiso 1 1 calc R U .
N12 N 0.3058(7) 0.3334(4) 0.6171(4) 0.111(4) Uani 1 1 d . U .
N13 N 0.3560(4) 0.3596(3) 0.5206(2) 0.0519(17) Uani 1 1 d . . .
N14 N 0.3777(5) 0.4397(2) 0.4957(3) 0.064(2) Uani 1 1 d . . .
H14A H 0.4040 0.4694 0.4909 0.077 Uiso 1 1 calc R U .
N15 N 0.2132(4) 0.3020(3) 0.5215(3) 0.080(3) Uani 1 1 d . . .
N16 N 0.8257(3) 0.3041(2) 0.52741(19) 0.0322(12) Uani 1 1 d . . .
N17 N 1.0308(4) 0.4164(2) 0.5687(2) 0.0437(15) Uani 1 1 d . . .
H17A H 1.0712 0.4400 0.5725 0.052 Uiso 1 1 calc R U .
N18 N 0.9369(3) 0.3561(2) 0.5874(2) 0.0380(13) Uani 1 1 d . . .
N101 N 0.9223(4) 0.2456(2) 0.6122(2) 0.0416(14) Uani 1 1 d . . .
N102 N 0.6304(4) 0.2850(2) 0.7047(2) 0.0455(15) Uani 1 1 d . . .
N103 N 0.3057(4) 0.2227(3) 0.5947(3) 0.076(2) Uani 1 1 d . . .
O1 O 0.7370(3) 0.26138(17) 0.61777(16) 0.0356(10) Uani 1 1 d . . .
O2 O 0.3828(4) 0.2500 0.5000 0.0490(18) Uani 1 2 d S T P
S101 S 1.04132(14) 0.16469(9) 0.60904(9) 0.0631(6) Uani 1 1 d . . .
S102 S 0.57982(17) 0.37218(10) 0.75844(10) 0.0797(8) Uani 1 1 d . . .
S103 S 0.29503(13) 0.13222(8) 0.65073(8) 0.0551(5) Uani 1 1 d . . .
Fe1 Fe 0.83110(6) 0.30141(4) 0.60937(3) 0.0331(2) Uani 1 1 d . . .
Fe2 Fe 0.68528(6) 0.22577(4) 0.66715(3) 0.0350(3) Uani 1 1 d . . .
Fe3 Fe 0.34005(7) 0.28434(5) 0.55266(5) 0.0581(4) Uani 1 1 d . . .
N201 N 0.5933(4) 0.4318(3) 0.4761(3) 0.0577(18) Uani 1 1 d . . .
O201 O 0.6078(3) 0.38391(19) 0.47893(19) 0.0528(13) Uani 1 1 d . . .
O202 O 0.5782(4) 0.4578(2) 0.5155(2) 0.0615(15) Uani 1 1 d . . .
O203 O 0.5927(5) 0.4529(3) 0.4344(2) 0.094(2) Uani 1 1 d . . .
N202 N 0.8429(4) 0.0120(3) 0.5210(3) 0.0556(17) Uani 1 1 d . . .
O204 O 0.8778(4) -0.0118(2) 0.4868(2) 0.0654(16) Uani 1 1 d . . .
O205 O 0.8556(4) -0.0012(2) 0.5663(2) 0.0701(17) Uani 1 1 d . . .
O206 O 0.7929(4) 0.0487(2) 0.5122(2) 0.0712(17) Uani 1 1 d . . .
N203 N 0.8604(7) 0.5113(3) 0.2831(4) 0.086(3) Uani 1 1 d . . .
O207 O 0.8941(5) 0.5267(2) 0.3235(2) 0.080(2) Uani 1 1 d . . .
O208 O 0.7802(5) 0.5183(3) 0.2743(3) 0.092(2) Uani 1 1 d . . .
O209 O 0.9062(6) 0.4891(3) 0.2509(3) 0.113(3) Uani 1 1 d . . .
C501 C 0.5757(9) 0.5274(5) 0.6135(5) 0.043(3) Uiso 0.5 1 d D . P
O501 O 0.5091(9) 0.4901(6) 0.6247(5) 0.099(5) Uiso 0.5 1 d D . P
C502 C 1.0947(8) 0.4768(4) 0.3751(4) 0.096(3) Uiso 1 1 d . . .
O502 O 1.0532(5) 0.4768(3) 0.3249(3) 0.097(2) Uiso 1 1 d . . .
O301 O 0.4118(9) 0.4870(6) 0.7188(5) 0.094(4) Uiso 0.5 1 d . . P

loop_
_atom_site_aniso_label
_atom_site_aniso_U_11
_atom_site_aniso_U_22
_atom_site_aniso_U_33
_atom_site_aniso_U_23
_atom_site_aniso_U_13
_atom_site_aniso_U_12
C1 0.054(5) 0.037(4) 0.043(4) 0.006(3) -0.002(4) 0.003(3)
C2 0.084(6) 0.046(5) 0.044(5) -0.007(4) 0.012(4) 0.010(4)
C3 0.045(4) 0.044(4) 0.040(4) -0.002(3) 0.009(3) -0.001(3)
C4 0.060(5) 0.047(5) 0.040(4) 0.000(3) 0.006(4) -0.012(4)
C5 0.048(4) 0.048(4) 0.040(4) 0.000(3) -0.007(3) -0.011(4)
C6 0.057(5) 0.061(5) 0.033(4) 0.003(3) -0.007(4) -0.004(4)
C7 0.032(4) 0.055(5) 0.047(4) 0.012(3) -0.009(3) -0.009(3)
C8 0.040(4) 0.036(4) 0.056(5) 0.009(3) -0.011(3) -0.002(3)
C9 0.043(4) 0.049(5) 0.075(6) 0.011(4) -0.002(4) 0.004(4)
C10 0.043(4) 0.044(4) 0.054(5) 0.000(4) 0.001(4) -0.001(3)
C11 0.039(4) 0.069(6) 0.051(5) 0.010(4) 0.005(4) -0.001(4)
C12 0.043(4) 0.056(5) 0.055(5) 0.012(4) -0.006(4) -0.008(4)
C13 0.031(4) 0.041(4) 0.065(5) 0.004(4) 0.005(4) -0.006(3)
C14 0.023(3) 0.040(4) 0.059(5) 0.004(3) -0.001(3) 0.002(3)
C15 0.024(3) 0.039(4) 0.039(4) -0.001(3) 0.003(3) 0.003(3)
C16 0.042(4) 0.036(4) 0.039(4) 0.002(3) -0.002(3) -0.001(3)
C17 0.100(7) 0.053(5) 0.048(5) 0.013(4) 0.013(5) 0.021(5)
C18 0.160(11) 0.076(7) 0.063(7) 0.025(5) 0.048(7) 0.077(8)
C19 0.223(15) 0.105(9) 0.067(7) 0.040(6) 0.067(9) 0.095(10)
C20 0.141(12) 0.182(15) 0.106(10) 0.079(9) 0.088(9) 0.109(11)
C21 0.056(5) 0.046(5) 0.060(5) 0.007(4) 0.009(4) 0.018(4)
C22 0.069(6) 0.059(6) 0.078(7) 0.009(5) -0.005(5) 0.027(5)
C23 0.048(5) 0.057(5) 0.056(5) 0.011(4) 0.004(4) 0.024(4)
C24 0.045(5) 0.079(6) 0.074(6) 0.024(5) 0.017(4) 0.026(5)
C25 0.031(4) 0.111(11) 0.177(15) 0.069(8) 0.025(6) 0.021(5)
C26 0.027(3) 0.038(4) 0.039(4) -0.007(3) 0.002(3) 0.003(3)
C27 0.031(3) 0.035(4) 0.035(4) -0.002(3) 0.004(3) 0.004(3)
C28 0.034(4) 0.038(4) 0.037(4) 0.002(3) 0.010(3) 0.003(3)
C29 0.039(4) 0.036(4) 0.046(4) 0.001(3) 0.002(3) 0.002(3)
C30 0.036(4) 0.041(4) 0.048(4) -0.003(3) 0.003(3) -0.003(3)
C101 0.035(4) 0.050(4) 0.036(4) 0.011(3) 0.000(3) -0.003(3)
C102 0.035(4) 0.054(5) 0.057(5) -0.002(4) -0.001(4) -0.018(4)
C103 0.029(4) 0.074(6) 0.056(5) 0.012(4) 0.013(3) 0.008(4)
N1 0.041(3) 0.037(3) 0.037(3) -0.001(3) 0.003(3) -0.006(3)
N2 0.068(5) 0.044(4) 0.060(4) 0.006(3) 0.008(4) 0.020(3)
N3 0.036(3) 0.041(3) 0.040(3) 0.004(3) -0.009(3) -0.008(3)
N4 0.044(3) 0.045(4) 0.038(3) 0.007(3) 0.000(3) -0.007(3)
N5 0.055(4) 0.036(4) 0.065(4) -0.006(3) -0.004(3) 0.011(3)
N6 0.034(3) 0.045(4) 0.045(3) 0.003(3) -0.004(3) -0.005(3)
N7 0.040(3) 0.046(4) 0.042(3) 0.011(3) 0.008(3) 0.001(3)
N8 0.060(4) 0.057(4) 0.062(5) 0.020(3) 0.015(4) -0.006(4)
N9 0.030(3) 0.026(3) 0.033(3) 0.001(2) 0.002(2) 0.001(2)
N10 0.052(4) 0.036(3) 0.049(4) 0.008(3) 0.015(3) 0.015(3)
N11 0.238(14) 0.187(13) 0.098(9) 0.078(8) 0.102(10) 0.165(12)
N12 0.101(7) 0.139(9) 0.091(7) 0.050(6) 0.054(6) 0.086(7)
N13 0.046(4) 0.057(4) 0.053(4) 0.014(3) 0.014(3) 0.020(3)
N14 0.088(6) 0.037(4) 0.067(5) 0.003(3) -0.004(4) 0.017(4)
N15 0.033(4) 0.091(6) 0.115(7) 0.052(5) 0.022(4) 0.020(4)
N16 0.028(3) 0.029(3) 0.039(3) 0.001(2) -0.001(2) 0.002(2)
N17 0.038(3) 0.038(3) 0.055(4) 0.002(3) 0.002(3) -0.014(3)
N18 0.028(3) 0.035(3) 0.051(4) 0.002(3) 0.000(3) -0.005(2)
N101 0.029(3) 0.046(4) 0.050(4) 0.008(3) -0.001(3) -0.004(3)
N102 0.049(4) 0.043(4) 0.045(4) -0.003(3) 0.002(3) -0.005(3)
N103 0.037(4) 0.099(6) 0.090(6) 0.048(5) 0.013(4) 0.013(4)
O1 0.029(2) 0.039(3) 0.038(3) 0.001(2) -0.001(2) -0.001(2)
O2 0.023(3) 0.052(4) 0.071(5) 0.017(4) 0.000 0.000
S101 0.0561(13) 0.0670(15) 0.0661(14) 0.0143(11) 0.0134(11) 0.0251(11)
S102 0.0773(17) 0.0666(16) 0.0951(19) -0.0402(14) 0.0427(15) -0.0274(13)
S103 0.0452(11) 0.0609(13) 0.0592(13) 0.0144(10) 0.0051(10) -0.0014(10)
Fe1 0.0301(5) 0.0337(5) 0.0356(5) 0.0007(4) -0.0002(4) -0.0038(4)
Fe2 0.0312(5) 0.0360(5) 0.0378(5) 0.0022(4) 0.0006(4) -0.0031(4)
Fe3 0.0344(6) 0.0643(8) 0.0757(8) 0.0333(6) 0.0156(5) 0.0176(5)
N201 0.062(4) 0.059(5) 0.052(4) 0.011(4) 0.003(4) 0.014(4)
O201 0.061(3) 0.036(3) 0.062(3) -0.003(2) 0.007(3) 0.004(3)
O202 0.076(4) 0.048(3) 0.061(4) -0.002(3) 0.004(3) 0.019(3)
O203 0.121(6) 0.098(5) 0.063(4) 0.027(4) 0.017(4) 0.049(5)
N202 0.049(4) 0.059(5) 0.060(5) 0.005(4) 0.000(4) 0.005(3)
O204 0.061(4) 0.072(4) 0.064(4) 0.000(3) 0.003(3) 0.008(3)
O205 0.088(5) 0.059(4) 0.063(4) -0.002(3) -0.013(3) 0.032(3)
O206 0.055(4) 0.063(4) 0.096(5) 0.016(3) -0.006(3) 0.026(3)
N203 0.124(8) 0.057(5) 0.077(6) -0.002(4) -0.003(6) 0.019(5)
O207 0.123(6) 0.057(4) 0.058(4) 0.004(3) -0.008(4) 0.003(4)
O208 0.089(5) 0.100(6) 0.086(5) 0.004(4) 0.001(4) 0.009(5)
O209 0.182(8) 0.079(5) 0.079(5) -0.008(4) 0.016(5) 0.074(5)

loop_
_atom_type_symbol
_atom_type_description
_atom_type_scat_dispersion_real
_atom_type_scat_dispersion_imag
_atom_type_scat_source
C C 0.0033 0.0016 'International Tables Vol C Tables 4.2.6.8 and 6.1.1.4'
H H 0.0000 0.0000 'International Tables Vol C Tables 4.2.6.8 and 6.1.1.4'
N N 0.0061 0.0033 'International Tables Vol C Tables 4.2.6.8 and 6.1.1.4'
O O 0.0106 0.0060 'International Tables Vol C Tables 4.2.6.8 and 6.1.1.4'
S S 0.1246 0.1234 'International Tables Vol C Tables 4.2.6.8 and 6.1.1.4'
Fe Fe 0.3463 0.8444 'International Tables Vol C Tables 4.2.6.8 and 6.1.1.4'

loop_
_geom_angle_atom_site_label_1
_geom_angle_atom_site_label_2
_geom_angle_atom_site_label_3
_geom_angle
_geom_angle_site_symmetry_1
_geom_angle_site_symmetry_3
N1 C1 N2 110.9(7) . .
N2 C2 C3 107.0(7) . .
C2 C3 N1 108.5(6) . .
C2 C3 C4 133.4(7) . .
N1 C3 C4 117.8(6) . .
N3 C4 C3 118.5(7) . .
N3 C5 C6 111.4(6) . .
N4 C6 C5 110.2(6) . .
N4 C7 C8 120.0(6) . .
C9 C8 N6 107.8(7) . .
C9 C8 C7 135.0(7) . .
N6 C8 C7 117.1(6) . .
N5 C9 C8 107.8(7) . .
N6 C10 N5 111.0(7) . .
N7 C11 N8 110.4(7) . .
N8 C12 C13 105.0(7) . .
N7 C13 C12 109.8(7) . .
N7 C13 C14 118.2(6) . .
C12 C13 C14 131.9(7) . .
N9 C14 C13 118.3(6) . .
N9 C15 C16 112.0(5) . .
N10 C16 C15 112.6(5) . .
N10 C17 C18 118.0(10) . .
N12 C18 C19 112.8(13) . .
N12 C18 C17 117.9(10) . .
C19 C18 C17 128.9(15) . .
N11 C19 C18 102.4(16) . .
N12 C20 N11 113.6(17) . .
N13 C21 N14 111.1(8) . .
N14 C22 C23 105.3(7) . .
C22 C23 N13 110.6(8) . .
C22 C23 C24 133.3(8) . .
N13 C23 C24 115.9(7) . .
N15 C24 C23 118.1(8) . .
N15 C25 C25 110.9(8) . 3_556
N16 C26 C26 112.8(5) . 3_556
N16 C27 C28 118.6(6) . .
C29 C28 N18 109.7(6) . .
C29 C28 C27 132.2(6) . .
N18 C28 C27 117.8(6) . .
N17 C29 C28 106.1(6) . .
N18 C30 N17 109.8(6) . .
N101 C101 S101 178.7(7) . .
N102 C102 S102 178.0(8) . .
N103 C103 S103 178.6(9) . .
C1 N1 C3 106.0(6) . .
C1 N1 Fe1 141.5(5) . .
C3 N1 Fe1 112.2(4) . .
C2 N2 C1 107.6(6) . .
C4 N3 C5 117.8(6) . .
C4 N3 Fe1 114.8(5) . .
C5 N3 Fe1 127.3(5) . .
C7 N4 C6 117.7(6) . .
C7 N4 Fe2 113.7(5) . .
C6 N4 Fe2 128.3(5) . .
C9 N5 C10 107.1(6) . .
C10 N6 C8 106.3(6) . .
C10 N6 Fe2 141.3(5) . .
C8 N6 Fe2 112.4(5) . .
C11 N7 C13 106.0(6) . .
C11 N7 Fe2 140.8(5) . .
C13 N7 Fe2 111.0(5) . .
C12 N8 C11 108.7(6) . .
C14 N9 C15 119.4(6) . .
C14 N9 Fe2 116.0(4) . .
C15 N9 Fe2 123.8(4) . .
C17 N10 C16 119.1(7) . .
C17 N10 Fe3 115.8(6) . .
C16 N10 Fe3 123.7(5) . .
C20 N11 C19 108.4(11) . .
C20 N12 C18 102.8(14) . .
C20 N12 Fe3 141.0(12) . .
C18 N12 Fe3 110.8(6) . .
C21 N13 C23 104.6(7) . .
C21 N13 Fe3 140.6(5) . .
C23 N13 Fe3 114.4(6) . .
C22 N14 C21 108.4(7) . .
C24 N15 C25 118.1(8) . .
C24 N15 Fe3 115.2(6) . .
C25 N15 Fe3 126.5(6) . .
C27 N16 C26 118.5(6) . .
C27 N16 Fe1 116.7(4) . .
C26 N16 Fe1 124.0(4) . .
C29 N17 C30 108.5(6) . .
C30 N18 C28 105.8(6) . .
C30 N18 Fe1 142.3(5) . .
C28 N18 Fe1 111.4(4) . .
C101 N101 Fe1 175.7(6) . .
C102 N102 Fe2 170.5(6) . .
C103 N103 Fe3 168.3(6) . .
Fe2 O1 Fe1 138.3(3) . .
Fe3 O2 Fe3 136.5(4) 3_556 .
O1 Fe1 N101 98.8(2) . .
O1 Fe1 N1 93.2(2) . .
N101 Fe1 N1 166.8(2) . .
O1 Fe1 N3 97.5(2) . .
N101 Fe1 N3 96.1(2) . .
N1 Fe1 N3 76.7(2) . .
O1 Fe1 N16 96.41(19) . .
N101 Fe1 N16 95.0(2) . .
N1 Fe1 N16 89.1(2) . .
N3 Fe1 N16 160.6(2) . .
O1 Fe1 N18 170.4(2) . .
N101 Fe1 N18 87.0(2) . .
N1 Fe1 N18 82.0(2) . .
N3 Fe1 N18 89.5(2) . .
N16 Fe1 N18 75.3(2) . .
O1 Fe2 N102 99.4(2) . .
O1 Fe2 N6 93.7(2) . .
N102 Fe2 N6 164.2(2) . .
O1 Fe2 N9 95.67(19) . .
N102 Fe2 N9 96.6(2) . .
N6 Fe2 N9 90.9(2) . .
O1 Fe2 N4 98.2(2) . .
N102 Fe2 N4 92.5(2) . .
N6 Fe2 N4 76.8(2) . .
N9 Fe2 N4 162.0(2) . .
O1 Fe2 N7 168.9(2) . .
N102 Fe2 N7 87.9(2) . .
N6 Fe2 N7 80.6(2) . .
N9 Fe2 N7 75.0(2) . .
N4 Fe2 N7 89.9(2) . .
O2 Fe3 N103 98.2(3) . .
O2 Fe3 N13 95.41(17) . .
N103 Fe3 N13 165.9(3) . .
O2 Fe3 N10 97.1(2) . .
N103 Fe3 N10 96.7(3) . .
N13 Fe3 N10 85.4(2) . .
O2 Fe3 N15 98.0(3) . .
N103 Fe3 N15 97.9(3) . .
N13 Fe3 N15 76.2(3) . .
N10 Fe3 N15 157.2(3) . .
O2 Fe3 N12 171.3(4) . .
N103 Fe3 N12 87.6(4) . .
N13 Fe3 N12 79.4(3) . .
N10 Fe3 N12 75.6(3) . .
N15 Fe3 N12 87.7(4) . .
O203 N201 O201 119.2(7) . .
O203 N201 O202 120.5(7) . .
O201 N201 O202 120.3(6) . .
O204 N202 O206 121.0(7) . .
O204 N202 O205 120.3(7) . .
O206 N202 O205 118.7(7) . .
O209 N203 O207 119.6(11) . .
O209 N203 O208 119.4(10) . .
O207 N203 O208 121.0(9) . .

loop_
_geom_bond_atom_site_label_1
_geom_bond_atom_site_label_2
_geom_bond_distance
_geom_bond_site_symmetry_2
C1 N1 1.318(9) .
C1 N2 1.358(9) .
C2 N2 1.357(10) .
C2 C3 1.364(10) .
C3 N1 1.396(8) .
C3 C4 1.427(10) .
C4 N3 1.274(9) .
C5 N3 1.471(8) .
C5 C6 1.521(10) .
C6 N4 1.460(9) .
C7 N4 1.255(9) .
C7 C8 1.437(10) .
C8 C9 1.364(10) .
C8 N6 1.387(8) .
C9 N5 1.343(10) .
C10 N6 1.309(9) .
C10 N5 1.357(9) .
C11 N7 1.310(9) .
C11 N8 1.365(10) .
C12 N8 1.351(9) .
C12 C13 1.380(10) .
C13 N7 1.378(9) .
C13 C14 1.421(10) .
C14 N9 1.279(8) .
C15 N9 1.462(8) .
C15 C16 1.508(9) .
C16 N10 1.466(8) .
C17 N10 1.270(10) .
C17 C18 1.443(14) .
C18 N12 1.375(17) .
C18 C19 1.414(15) .
C19 N11 1.38(2) .
C20 N12 1.333(14) .
C20 N11 1.35(2) .
C21 N13 1.314(10) .
C21 N14 1.354(9) .
C22 N14 1.350(11) .
C22 C23 1.359(11) .
C23 N13 1.383(9) .
C23 C24 1.456(12) .
C24 N15 1.287(10) .
C25 N15 1.475(12) .
C25 C25 1.52(2) 3_556
C26 N16 1.470(8) .
C26 C26 1.505(12) 3_556
C27 N16 1.275(8) .
C27 C28 1.456(9) .
C28 C29 1.351(9) .
C28 N18 1.379(8) .
C29 N17 1.340(9) .
C30 N18 1.316(8) .
C30 N17 1.362(8) .
C101 N101 1.164(8) .
C101 S101 1.627(8) .
C102 N102 1.156(9) .
C102 S102 1.628(9) .
C103 N103 1.167(10) .
C103 S103 1.614(9) .
N1 Fe1 2.142(6) .
N3 Fe1 2.188(6) .
N4 Fe2 2.203(6) .
N6 Fe2 2.140(6) .
N7 Fe2 2.219(5) .
N9 Fe2 2.184(5) .
N10 Fe3 2.179(7) .
N12 Fe3 2.201(11) .
N13 Fe3 2.139(7) .
N15 Fe3 2.185(7) .
N16 Fe1 2.189(5) .
N18 Fe1 2.245(5) .
N101 Fe1 2.023(6) .
N102 Fe2 2.019(6) .
N103 Fe3 2.021(7) .
O1 Fe2 1.796(4) .
O1 Fe1 1.804(4) .
O2 Fe3 1.789(3) 3_556
O2 Fe3 1.789(3) .
N201 O203 1.240(8) .
N201 O201 1.260(8) .
N201 O202 1.267(8) .
N202 O204 1.228(8) .
N202 O206 1.249(8) .
N202 O205 1.270(8) .
N203 O209 1.254(10) .
N203 O207 1.263(10) .
N203 O208 1.278(11) .
C501 O501 1.445(14) .
C502 O502 1.486(12) .
